data_2213395
loop_
_publ_author_name
'Anilkumar, G. N.'
'Kokila, M. K.'
Puttaraja
'Mohan, S.'
'Saravanan, J.'

_publ_section_title
<i>N</i>-(4-Fluorophenyl)-2-{[(1<i>E</i>)-(4-methoxyphenyl)methylene]amino}-4,5,6,7-tetrahydro-1-benzothiophene-3-carboxamide
_journal_coeditor_code HK2216
_journal_issue 5
_journal_name_full 'Acta Crystallographica Section E'
_journal_page_first o2077
_journal_page_last o2079
_journal_paper_doi 10.1107/S1600536807012937
_journal_volume 63
_journal_year 2007
_chemical_formula_iupac 'C23 H21 F N2 O2 S'
_chemical_formula_moiety 'C23 H21 F N2 O2 S'
_chemical_formula_sum 'C23 H21 F N2 O2 S'
_chemical_formula_weight 408.48
_chemical_name_systematic
;
N-(4-Fluorophenyl)-2-{[(1E)-(4-methoxyphenyl)methylene]amino}-4,5,6,7-
tetrahydro-1-benzothiophene-3-carboxamide
;
_space_group_IT_number 2
_symmetry_cell_setting triclinic
_symmetry_space_group_name_Hall '-P 1'
_symmetry_space_group_name_H-M 'P -1'
_atom_sites_solution_hydrogens geom
_atom_sites_solution_primary direct
_atom_sites_solution_secondary difmap
_audit_creation_method SHELXL-97
_cell_angle_alpha 67.874(3)
_cell_angle_beta 81.656(2)
_cell_angle_gamma 70.473(2)
_cell_formula_units_Z 2
_cell_length_a 8.6363(11)
_cell_length_b 11.0660(14)
_cell_length_c 11.8153(15)
_cell_measurement_reflns_used 390
_cell_measurement_temperature 291(2)
_cell_measurement_theta_max 28.5
_cell_measurement_theta_min 1.5
_cell_volume 985.6(2)
_computing_cell_refinement 'SAINT (Bruker, 1998)'
_computing_data_collection 'SMART (Bruker, 1998)'
_computing_data_reduction SAINT
_computing_molecular_graphics 'ORTEP-3 for Windows (Farrugia, 1997) and CAMERON (Watkin <i>et al.</i>, 1993)'
_computing_publication_material 'PARST (Nardelli, 1995) and PLATON (Spek, 2003)'
_computing_structure_refinement 'SHELXL97 (Sheldrick, 1997)'
_computing_structure_solution 'SIR92 (Altomare <i>et al.</i>,  1993)'
_diffrn_ambient_temperature 291(2)
_diffrn_measured_fraction_theta_full 0.996
_diffrn_measured_fraction_theta_max 0.996
_diffrn_measurement_device_type 'Bruker SMART CCD area-detector'
_diffrn_measurement_method '\f and \w'
_diffrn_radiation_monochromator graphite
_diffrn_radiation_source 'fine-focus sealed tube'
_diffrn_radiation_type MoK\a
_diffrn_radiation_wavelength 0.71073
_diffrn_reflns_av_R_equivalents 0.0405
_diffrn_reflns_av_sigmaI/netI 0.0574
_diffrn_reflns_limit_h_max 10
_diffrn_reflns_limit_h_min -10
_diffrn_reflns_limit_k_max 13
_diffrn_reflns_limit_k_min -13
_diffrn_reflns_limit_l_max 14
_diffrn_reflns_limit_l_min -14
_diffrn_reflns_number 9977
_diffrn_reflns_theta_full 25.50
_diffrn_reflns_theta_max 25.50
_diffrn_reflns_theta_min 1.86
_exptl_absorpt_coefficient_mu 0.196
_exptl_absorpt_correction_T_max 0.965
_exptl_absorpt_correction_T_min 0.943
_exptl_absorpt_correction_type multi-scan
_exptl_absorpt_process_details '(SADABS;, Sheldrick, 1996)'
_exptl_crystal_colour brown
_exptl_crystal_density_diffrn 1.376
_exptl_crystal_density_method 'not measured'
_exptl_crystal_description block
_exptl_crystal_F_000 428
_exptl_crystal_size_max 0.32
_exptl_crystal_size_mid 0.26
_exptl_crystal_size_min 0.19
_refine_diff_density_max 0.396
_refine_diff_density_min -0.194
_refine_ls_extinction_method none
_refine_ls_goodness_of_fit_ref 0.993
_refine_ls_hydrogen_treatment constr
_refine_ls_matrix_type full
_refine_ls_number_parameters 263
_refine_ls_number_reflns 3656
_refine_ls_number_restraints 0
_refine_ls_restrained_S_all 0.993
_refine_ls_R_factor_all 0.1206
_refine_ls_R_factor_gt 0.0704
_refine_ls_shift/su_max 0.000
_refine_ls_shift/su_mean 0.000
_refine_ls_structure_factor_coef Fsqd
_refine_ls_weighting_details 'calc w=1/[\s^2^(Fo^2^)+(0.0916P)^2^+0.2792P] where P=(Fo^2^+2Fc^2^)/3'
_refine_ls_weighting_scheme calc
_refine_ls_wR_factor_gt 0.1555
_refine_ls_wR_factor_ref 0.1821
_reflns_number_gt 2256
_reflns_number_total 3656
_reflns_threshold_expression I>2\s(I)
_cod_data_source_file hk2216.cif
_cod_data_source_block I
_cod_database_code 2213395
_cod_database_fobs_code 2213395

loop_
_symmetry_equiv_pos_as_xyz
'x, y, z'
'-x, -y, -z'

loop_
_atom_site_type_symbol
_atom_site_label
_atom_site_fract_x
_atom_site_fract_y
_atom_site_fract_z
_atom_site_U_iso_or_equiv
_atom_site_adp_type
_atom_site_calc_flag
_atom_site_refinement_flags
_atom_site_occupancy
F F1 -0.9235(3) 0.5757(3) 0.3689(2) 0.0947(8) Uani d . 1
N N1 -0.0098(3) 0.1310(3) 0.5498(2) 0.0462(7) Uani d . 1
N N2 -0.2507(3) 0.3389(3) 0.3921(3) 0.0553(8) Uani d . 1
H H2 -0.2183 0.2737 0.4602 0.066 Uiso calc R 1
O O1 -0.1608(4) 0.4575(3) 0.2099(3) 0.1073(13) Uani d . 1
O O2 -0.2932(3) -0.0964(3) 1.0927(2) 0.0750(8) Uani d . 1
S S1 0.29731(11) 0.07883(10) 0.44071(9) 0.0580(3) Uani d . 1
C C1 0.0491(4) 0.0301(4) 0.6463(3) 0.0525(9) Uani d . 1
H H1 0.1575 -0.0232 0.6426 0.063 Uiso calc R 1
C C2 0.0886(4) 0.1663(3) 0.4468(3) 0.0458(8) Uani d . 1
C C3 0.0400(4) 0.2737(3) 0.3384(3) 0.0465(8) Uani d . 1
C C4 0.1683(5) 0.3965(4) 0.1262(3) 0.0613(10) Uani d . 1
H H4A 0.1089 0.4856 0.1318 0.074 Uiso calc R 1
H H4B 0.1087 0.3807 0.0724 0.074 Uiso calc R 1
C C5 0.3372(6) 0.3971(5) 0.0723(4) 0.0927(15) Uani d . 1
H H5A 0.3274 0.4450 -0.0153 0.111 Uiso calc R 1
H H5B 0.3772 0.4493 0.1048 0.111 Uiso calc R 1
C C6 0.4594(6) 0.2645(5) 0.0936(4) 0.0950(16) Uani d . 1
H H6A 0.5641 0.2780 0.0597 0.114 Uiso calc R 1
H H6B 0.4288 0.2172 0.0501 0.114 Uiso calc R 1
C C7 0.4810(5) 0.1736(4) 0.2277(4) 0.0674(11) Uani d . 1
H H7A 0.5314 0.0787 0.2343 0.081 Uiso calc R 1
H H7B 0.5532 0.1985 0.2647 0.081 Uiso calc R 1
C C8 0.3182(4) 0.1893(4) 0.2943(3) 0.0525(9) Uani d . 1
C C9 0.1745(4) 0.2876(3) 0.2519(3) 0.0489(9) Uani d . 1
C C10 -0.1312(4) 0.3658(4) 0.3080(3) 0.0544(9) Uani d . 1
C C11 -0.4218(4) 0.4042(3) 0.3828(3) 0.0482(9) Uani d . 1
C C12 -0.5232(4) 0.3437(4) 0.4707(3) 0.0584(10) Uani d . 1
H H12 -0.4772 0.2624 0.5338 0.070 Uiso calc R 1
C C13 -0.6915(5) 0.4014(4) 0.4671(4) 0.0658(11) Uani d . 1
H H13 -0.7588 0.3604 0.5275 0.079 Uiso calc R 1
C C14 -0.7573(4) 0.5193(4) 0.3736(4) 0.0613(10) Uani d . 1
C C15 -0.6611(5) 0.5807(4) 0.2855(4) 0.0645(11) Uani d . 1
H H15 -0.7091 0.6612 0.2223 0.077 Uiso calc R 1
C C16 -0.4923(4) 0.5249(4) 0.2883(3) 0.0586(10) Uani d . 1
H H16 -0.4265 0.5676 0.2278 0.070 Uiso calc R 1
C C17 -0.0408(4) -0.0071(3) 0.7611(3) 0.0469(8) Uani d . 1
C C18 0.0367(5) -0.1140(4) 0.8624(3) 0.0628(10) Uani d . 1
H H18 0.1452 -0.1645 0.8542 0.075 Uiso calc R 1
C C19 -0.0409(5) -0.1478(4) 0.9743(3) 0.0601(10) Uani d . 1
H H19 0.0146 -0.2197 1.0410 0.072 Uiso calc R 1
C C20 -0.2023(4) -0.0740(4) 0.9871(3) 0.0534(9) Uani d . 1
C C21 -0.2830(5) 0.0313(4) 0.8863(3) 0.0640(11) Uani d . 1
H H21 -0.3925 0.0801 0.8940 0.077 Uiso calc R 1
C C22 -0.2039(4) 0.0642(4) 0.7761(3) 0.0561(10) Uani d . 1
H H22 -0.2599 0.1358 0.7096 0.067 Uiso calc R 1
C C23 -0.2185(6) -0.2059(5) 1.1990(4) 0.0870(14) Uani d . 1
H H23A -0.1806 -0.2901 1.1829 0.130 Uiso calc R 1
H H23B -0.2975 -0.2133 1.2654 0.130 Uiso calc R 1
H H23C -0.1272 -0.1883 1.2204 0.130 Uiso calc R 1

loop_
_atom_site_aniso_label
_atom_site_aniso_U_11
_atom_site_aniso_U_22
_atom_site_aniso_U_33
_atom_site_aniso_U_12
_atom_site_aniso_U_13
_atom_site_aniso_U_23
F1 0.0435(14) 0.1005(19) 0.112(2) 0.0057(12) -0.0156(13) -0.0266(16)
N1 0.0431(16) 0.0459(17) 0.0448(17) -0.0107(13) -0.0048(14) -0.0120(14)
N2 0.0426(17) 0.0568(19) 0.0457(17) -0.0009(14) -0.0057(14) -0.0061(14)
O1 0.0585(19) 0.113(3) 0.072(2) 0.0047(17) 0.0010(15) 0.0246(19)
O2 0.0653(18) 0.081(2) 0.0496(16) -0.0107(15) 0.0039(14) -0.0034(14)
S1 0.0413(5) 0.0590(6) 0.0580(6) -0.0062(4) -0.0028(4) -0.0108(5)
C1 0.041(2) 0.052(2) 0.056(2) -0.0072(17) -0.0042(17) -0.0154(18)
C2 0.0394(19) 0.047(2) 0.052(2) -0.0120(16) -0.0033(16) -0.0186(18)
C3 0.047(2) 0.045(2) 0.047(2) -0.0123(16) -0.0047(16) -0.0159(17)
C4 0.062(3) 0.065(3) 0.050(2) -0.019(2) 0.0014(19) -0.014(2)
C5 0.078(3) 0.113(4) 0.061(3) -0.029(3) 0.008(2) -0.006(3)
C6 0.072(3) 0.110(4) 0.082(4) -0.027(3) 0.027(3) -0.022(3)
C7 0.047(2) 0.081(3) 0.070(3) -0.017(2) 0.010(2) -0.027(2)
C8 0.049(2) 0.058(2) 0.050(2) -0.0189(18) 0.0002(17) -0.0170(18)
C9 0.047(2) 0.052(2) 0.046(2) -0.0161(18) -0.0016(16) -0.0147(17)
C10 0.051(2) 0.056(2) 0.044(2) -0.0081(18) -0.0055(18) -0.0105(19)
C11 0.042(2) 0.051(2) 0.047(2) -0.0023(17) -0.0090(16) -0.0198(17)
C12 0.049(2) 0.059(2) 0.053(2) -0.0083(19) -0.0071(18) -0.0084(19)
C13 0.046(2) 0.075(3) 0.067(3) -0.011(2) -0.003(2) -0.020(2)
C14 0.038(2) 0.067(3) 0.074(3) -0.001(2) -0.011(2) -0.029(2)
C15 0.060(3) 0.051(2) 0.066(3) 0.000(2) -0.020(2) -0.011(2)
C16 0.050(2) 0.053(2) 0.058(2) -0.0049(18) -0.0051(18) -0.0124(19)
C17 0.041(2) 0.047(2) 0.048(2) -0.0104(16) -0.0039(16) -0.0143(17)
C18 0.043(2) 0.064(3) 0.059(2) -0.0029(18) -0.0049(18) -0.008(2)
C19 0.055(2) 0.059(2) 0.047(2) -0.0098(19) -0.0118(19) -0.0002(18)
C20 0.052(2) 0.053(2) 0.050(2) -0.0165(18) -0.0026(18) -0.0113(18)
C21 0.050(2) 0.065(3) 0.056(2) -0.0029(19) -0.0012(19) -0.010(2)
C22 0.054(2) 0.051(2) 0.047(2) -0.0050(18) -0.0092(18) -0.0061(17)
C23 0.099(4) 0.082(3) 0.057(3) -0.026(3) 0.005(2) -0.003(2)

loop_
_atom_type_symbol
_atom_type_description
_atom_type_scat_dispersion_real
_atom_type_scat_dispersion_imag
_atom_type_scat_source
C C 0.0033 0.0016 'International Tables Vol C Tables 4.2.6.8 and 6.1.1.4'
H H 0.0000 0.0000 'International Tables Vol C Tables 4.2.6.8 and 6.1.1.4'
F F 0.0171 0.0103 'International Tables Vol C Tables 4.2.6.8 and 6.1.1.4'
N N 0.0061 0.0033 'International Tables Vol C Tables 4.2.6.8 and 6.1.1.4'
O O 0.0106 0.0060 'International Tables Vol C Tables 4.2.6.8 and 6.1.1.4'
S S 0.1246 0.1234 'International Tables Vol C Tables 4.2.6.8 and 6.1.1.4'

loop_
_geom_angle_atom_site_label_1
_geom_angle_atom_site_label_2
_geom_angle_atom_site_label_3
_geom_angle
_geom_angle_publ_flag
C1 N1 C2 120.9(3) ?
C10 N2 C11 128.4(3) yes
C10 N2 H2 115.8 ?
C11 N2 H2 115.8 ?
C20 O2 C23 118.2(3) ?
C8 S1 C2 91.67(17) ?
N1 C1 C17 124.7(3) ?
N1 C1 H1 117.6 ?
C17 C1 H1 117.6 ?
N1 C2 C3 126.3(3) yes
N1 C2 S1 122.8(2) ?
C3 C2 S1 110.9(3) ?
C2 C3 C9 112.4(3) ?
C2 C3 C10 125.9(3) yes
C9 C3 C10 121.7(3) ?
C9 C4 C5 112.2(3) ?
C9 C4 H4A 109.2 ?
C5 C4 H4A 109.2 ?
C9 C4 H4B 109.2 ?
C5 C4 H4B 109.2 ?
H4A C4 H4B 107.9 ?
C6 C5 C4 116.3(4) ?
C6 C5 H5A 108.2 ?
C4 C5 H5A 108.2 ?
C6 C5 H5B 108.2 ?
C4 C5 H5B 108.2 ?
H5A C5 H5B 107.4 ?
C5 C6 C7 114.2(4) ?
C5 C6 H6A 108.7 ?
C7 C6 H6A 108.7 ?
C5 C6 H6B 108.7 ?
C7 C6 H6B 108.7 ?
H6A C6 H6B 107.6 ?
C8 C7 C6 110.5(3) ?
C8 C7 H7A 109.6 ?
C6 C7 H7A 109.6 ?
C8 C7 H7B 109.6 ?
C6 C7 H7B 109.6 ?
H7A C7 H7B 108.1 ?
C9 C8 C7 126.4(3) ?
C9 C8 S1 112.3(3) ?
C7 C8 S1 121.3(3) ?
C8 C9 C3 112.6(3) ?
C8 C9 C4 120.3(3) ?
C3 C9 C4 127.1(3) ?
O1 C10 N2 122.1(3) ?
O1 C10 C3 120.6(3) ?
N2 C10 C3 117.3(3) ?
C12 C11 C16 118.7(3) ?
C12 C11 N2 118.2(3) ?
C16 C11 N2 123.1(3) ?
C11 C12 C13 121.3(3) ?
C11 C12 H12 119.3 ?
C13 C12 H12 119.3 ?
C14 C13 C12 118.8(4) ?
C14 C13 H13 120.6 ?
C12 C13 H13 120.6 ?
C15 C14 F1 119.7(4) ?
C15 C14 C13 121.3(3) ?
F1 C14 C13 118.9(4) ?
C14 C15 C16 120.6(4) ?
C14 C15 H15 119.7 ?
C16 C15 H15 119.7 ?
C11 C16 C15 119.2(4) ?
C11 C16 H16 120.4 ?
C15 C16 H16 120.4 ?
C18 C17 C22 117.3(3) yes
C18 C17 C1 120.3(3) ?
C22 C17 C1 122.4(3) ?
C19 C18 C17 122.3(3) ?
C19 C18 H18 118.9 ?
C17 C18 H18 118.9 ?
C18 C19 C20 119.2(3) ?
C18 C19 H19 120.4 ?
C20 C19 H19 120.4 ?
O2 C20 C19 125.2(3) ?
O2 C20 C21 115.5(3) ?
C19 C20 C21 119.3(3) yes
C22 C21 C20 120.7(4) ?
C22 C21 H21 119.7 ?
C20 C21 H21 119.7 ?
C21 C22 C17 121.2(3) ?
C21 C22 H22 119.4 ?
C17 C22 H22 119.4 ?
O2 C23 H23A 109.5 ?
O2 C23 H23B 109.5 ?
H23A C23 H23B 109.5 ?
O2 C23 H23C 109.5 ?
H23A C23 H23C 109.5 ?
H23B C23 H23C 109.5 ?

loop_
_geom_bond_atom_site_label_1
_geom_bond_atom_site_label_2
_geom_bond_distance
_geom_bond_publ_flag
F1 C14 1.360(4) ?
N1 C1 1.279(4) yes
N1 C2 1.386(4) ?
N2 C10 1.351(4) ?
N2 C11 1.411(4) yes
N2 H2 0.8600 ?
O1 C10 1.210(4) ?
O2 C20 1.359(4) ?
O2 C23 1.424(5) ?
S1 C8 1.727(4) yes
S1 C2 1.743(3) yes
C1 C17 1.449(5) ?
C1 H1 0.9300 ?
C2 C3 1.380(4) ?
C3 C9 1.440(5) ?
C3 C10 1.492(5) ?
C4 C9 1.514(5) ?
C4 C5 1.505(6) ?
C4 H4A 0.9700 ?
C4 H4B 0.9700 ?
C5 C6 1.447(6) ?
C5 H5A 0.9700 ?
C5 H5B 0.9700 ?
C6 C7 1.522(6) ?
C6 H6A 0.9700 ?
C6 H6B 0.9700 ?
C7 C8 1.498(5) ?
C7 H7A 0.9700 ?
C7 H7B 0.9700 ?
C8 C9 1.357(5) yes
C11 C12 1.378(5) ?
C11 C16 1.389(5) ?
C12 C13 1.378(5) ?
C12 H12 0.9300 ?
C13 C14 1.359(5) ?
C13 H13 0.9300 ?
C14 C15 1.352(6) ?
C15 C16 1.380(5) ?
C15 H15 0.9300 ?
C16 H16 0.9300 ?
C17 C18 1.384(5) ?
C17 C22 1.388(5) ?
C18 C19 1.369(5) ?
C18 H18 0.9300 ?
C19 C20 1.380(5) ?
C19 H19 0.9300 ?
C20 C21 1.384(5) ?
C21 C22 1.358(5) ?
C21 H21 0.9300 ?
C22 H22 0.9300 ?
C23 H23A 0.9600 ?
C23 H23B 0.9600 ?
C23 H23C 0.9600 ?

loop_
_geom_hbond_atom_site_label_D
_geom_hbond_atom_site_label_H
_geom_hbond_atom_site_label_A
_geom_hbond_site_symmetry_A
_geom_hbond_distance_DH
_geom_hbond_distance_HA
_geom_hbond_distance_DA
_geom_hbond_angle_DHA
_geom_hbond_publ_flag
N2 H2 N1 . 0.86 2.06 2.791(4) 142.00 yes
C1 H1 S1 . 0.93 2.54 3.010(4) 111.00 yes
C5 H5A O1 2_565 0.97 2.56 3.438(6) 150.00 yes
C16 H16 O1 . 0.93 2.23 2.817(5) 120.00 yes

loop_
_geom_torsion_atom_site_label_1
_geom_torsion_atom_site_label_2
_geom_torsion_atom_site_label_3
_geom_torsion_atom_site_label_4
_geom_torsion
_geom_torsion_publ_flag
C2 N1 C1 C17 174.6(3) yes
C1 N1 C2 C3 -179.0(3) ?
C1 N1 C2 S1 -0.5(4) ?
C8 S1 C2 N1 -177.4(3) ?
C8 S1 C2 C3 1.3(3) ?
N1 C2 C3 C9 176.5(3) ?
S1 C2 C3 C9 -2.1(4) ?
N1 C2 C3 C10 -5.1(5) ?
S1 C2 C3 C10 176.2(3) ?
C9 C4 C5 C6 39.2(6) yes
C4 C5 C6 C7 -54.6(6) yes
C5 C6 C7 C8 38.5(6) yes
C6 C7 C8 C9 -12.3(6) yes
C6 C7 C8 S1 168.7(3) ?
C2 S1 C8 C9 0.0(3) ?
C2 S1 C8 C7 179.1(3) ?
C7 C8 C9 C3 179.8(3) ?
S1 C8 C9 C3 -1.2(4) ?
C7 C8 C9 C4 -0.6(6) yes
S1 C8 C9 C4 178.5(3) ?
C2 C3 C9 C8 2.1(4) ?
C10 C3 C9 C8 -176.3(3) ?
C2 C3 C9 C4 -177.5(3) ?
C10 C3 C9 C4 4.1(5) ?
C5 C4 C9 C8 -11.6(5) yes
C5 C4 C9 C3 168.0(4) ?
C11 N2 C10 O1 2.0(6) ?
C11 N2 C10 C3 -175.6(3) yes
C2 C3 C10 O1 179.8(4) ?
C9 C3 C10 O1 -2.0(6) ?
C2 C3 C10 N2 -2.5(5) ?
C9 C3 C10 N2 175.7(3) ?
C10 N2 C11 C12 168.1(4) ?
C10 N2 C11 C16 -10.9(6) ?
C16 C11 C12 C13 -0.7(6) ?
N2 C11 C12 C13 -179.7(3) ?
C11 C12 C13 C14 0.8(6) ?
C12 C13 C14 C15 -0.4(6) ?
C12 C13 C14 F1 179.2(3) ?
F1 C14 C15 C16 -179.8(3) ?
C13 C14 C15 C16 -0.2(6) ?
C12 C11 C16 C15 0.1(5) ?
N2 C11 C16 C15 179.1(3) ?
C14 C15 C16 C11 0.3(6) ?
N1 C1 C17 C18 -176.6(3) ?
N1 C1 C17 C22 1.0(6) ?
C22 C17 C18 C19 -1.3(6) ?
C1 C17 C18 C19 176.3(4) ?
C17 C18 C19 C20 0.5(6) ?
C23 O2 C20 C19 -1.2(6) ?
C23 O2 C20 C21 178.3(4) ?
C18 C19 C20 O2 -179.7(4) ?
C18 C19 C20 C21 0.9(6) ?
O2 C20 C21 C22 179.2(4) ?
C19 C20 C21 C22 -1.4(6) ?
C20 C21 C22 C17 0.5(6) ?
C18 C17 C22 C21 0.8(6) ?
C1 C17 C22 C21 -176.8(4) ?

loop_
_cod_related_entry_id
_cod_related_entry_database
_cod_related_entry_code
1 ChemSpider 30655227
